data_4060431
loop_
_publ_author_name
'Schormann, Mark'
'Garratt, Shaun'
'Bochmann, Manfred'

_publ_section_title
;
 The Reactivity of Silyl-Substituted Allyl Ligands with Group 4, 5, 9 and 10 
 Metals: Routes to \h^3^-Allyls, Alkylidenes and sec-Alkyl Carbocations
;
_journal_issue 7
_journal_name_full Organometallics
_journal_page_first 1718
_journal_page_last 1724
_journal_paper_doi 10.1021/om0491692
_journal_volume 24
_journal_year 2005
_chemical_formula_moiety 'C15 H39 Si2 Sn2, Hf2 Cl9'
_chemical_formula_structural '[Me3SiCH(SnMe3)CHCH(SnMe3)SiMe3][Hf2Cl9]'
_chemical_formula_sum 'C15 H39 Cl9 Hf2 Si2 Sn2'
_chemical_formula_weight 1189.05
_space_group_IT_number 63
_symmetry_cell_setting orthorhombic
_symmetry_space_group_name_Hall '-C 2c 2'
_symmetry_space_group_name_H-M 'C m c m'
_cell_angle_alpha 90.00
_cell_angle_beta 90.00
_cell_angle_gamma 90.00
_cell_formula_units_Z 4
_cell_length_a 14.860(1)
_cell_length_b 12.280(1)
_cell_length_c 19.901(2)
_cell_measurement_temperature 140(1)
_cell_volume 3631.6(5)
_diffrn_ambient_temperature 140(1)
_exptl_crystal_density_diffrn 2.175
_refine_ls_R_factor_obs 0.0579
_refine_ls_wR_factor_obs 0.1420
_cod_original_sg_symbol_H-M 'Cmcm  (no. 63)'
_cod_database_code 4060431

loop_
_symmetry_equiv_pos_as_xyz
'x, y, z'
'-x, -y, z+1/2'
'-x, y, -z+1/2'
'x, -y, -z'
'x+1/2, y+1/2, z'
'-x+1/2, -y+1/2, z+1/2'
'-x+1/2, y+1/2, -z+1/2'
'x+1/2, -y+1/2, -z'
'-x, -y, -z'
'x, y, -z-1/2'
'x, -y, z-1/2'
'-x, y, z'
'-x+1/2, -y+1/2, -z'
'x+1/2, y+1/2, -z-1/2'
'x+1/2, -y+1/2, z-1/2'
'-x+1/2, y+1/2, z'

loop_
_atom_site_aniso_label
_atom_site_aniso_U_11
_atom_site_aniso_U_22
_atom_site_aniso_U_33
_atom_site_aniso_U_23
_atom_site_aniso_U_13
_atom_site_aniso_U_12
Hf 0.0383(4) 0.0358(3) 0.0382(4) 0.0014(2) 0.000 0.000
Cl1 0.039(2) 0.0458(13) 0.0451(14) 0.000 0.000 0.0084(10)
Cl2 0.048(2) 0.033(2) 0.039(2) 0.000 0.000 0.000
Cl3 0.0458(12) 0.0522(10) 0.0468(10) -0.0046(9) -0.0049(8) -0.0043(8)
Cl4 0.073(2) 0.0432(14) 0.054(2) 0.0103(13) 0.000 0.000
Sn 0.0376(8) 0.0361(6) 0.0419(6) 0.0016(4) 0.0021(4) 0.0005(5)
C1 0.017(14) 0.069(17) 0.047(10) 0.008(13) 0.004(10) 0.013(10)
C2 0.024(17) 0.044(11) 0.055(14) 0.020(9) 0.012(12) -0.009(11)
C3 0.046(9) 0.039(6) 0.048(8) 0.016(6) 0.007(6) 0.007(6)
C4 0.044(7) 0.036(5) 0.035(6) 0.006(5) 0.000 0.000
Si 0.038(3) 0.039(2) 0.042(2) 0.000(2) -0.004(2) 0.000(2)
C5 0.028(16) 0.068(15) 0.055(12) 0.023(12) -0.005(12) -0.031(10)
C6 0.099(11) 0.043(6) 0.040(6) 0.016(5) 0.000 0.000
C7 0.015(15) 0.053(16) 0.051(15) 0.008(10) -0.018(9) 0.010(10)
C8 0.031(9) 0.027(6) 0.068(11) 0.000 0.000 0.000

loop_
_atom_site_label
_atom_site_type_symbol
_atom_site_fract_x
_atom_site_fract_y
_atom_site_fract_z
_atom_site_U_iso_or_equiv
_atom_site_thermal_displace_type
_atom_site_occupancy
_atom_site_calc_flag
_atom_site_refinement_flags
_atom_site_disorder_group
Hf Hf 0.5000 0.23930(4) 0.65973(2) 0.0374(2) Uani 1 d S .
Cl1 Cl 0.3919(2) 0.3133(2) 0.7500 0.0432(6) Uani 1 d S .
Cl2 Cl 0.5000 0.0850(3) 0.7500 0.0401(8) Uani 1 d S .
Cl3 Cl 0.37945(15) 0.1571(2) 0.60348(10) 0.0483(5) Uani 1 d . .
Cl4 Cl 0.5000 0.4080(2) 0.6057(2) 0.0565(8) Uani 1 d S .
Sn Sn 0.35757(8) 0.29184(10) 0.34646(5) 0.0385(3) Uani 0.50 d P .
C1 C 0.3548(18) 0.3651(26) 0.4402(18) 0.044(6) Uani 0.50 d P .
H1A H 0.3800(18) 0.3164(26) 0.4729(18) 0.067 Uiso 0.50 calc PR .
H1B H 0.2938(18) 0.3817(26) 0.4521(18) 0.067 Uiso 0.50 calc PR .
H1C H 0.3895(18) 0.4310(26) 0.4390(18) 0.067 Uiso 0.50 calc PR .
C2 C 0.3039(22) 0.1307(29) 0.3521(19) 0.041(6) Uani 0.50 d P .
H2A H 0.3055(22) 0.0978(29) 0.3084(19) 0.062 Uiso 0.50 calc PR .
H2B H 0.2428(22) 0.1339(29) 0.3677(19) 0.062 Uiso 0.50 calc PR .
H2C H 0.3392(22) 0.0882(29) 0.3828(19) 0.062 Uiso 0.50 calc PR .
C3 C 0.3024(11) 0.3970(12) 0.2721(7) 0.045(4) Uani 0.50 d P .
H3A H 0.3043(11) 0.3616(12) 0.2291(7) 0.067 Uiso 0.50 calc PR .
H3B H 0.3368(11) 0.4631(12) 0.2703(7) 0.067 Uiso 0.50 calc PR .
H3C H 0.2411(11) 0.4138(12) 0.2834(7) 0.067 Uiso 0.50 calc PR .
C4 C 0.5000 0.2871(9) 0.3136(5) 0.038(2) Uani 1 d S .
H4 H 0.5199 0.3623(9) 0.3068(5) 0.039(40) Uiso 0.50 calc PR .
Si Si 0.5783(3) 0.2212(3) 0.3832(2) 0.0396(9) Uani 0.50 d P .
C5 C 0.6221(22) 0.3377(27) 0.4381(21) 0.050(7) Uani 0.50 d P .
H5A H 0.5722(22) 0.3747(27) 0.4585(21) 0.075 Uiso 0.50 calc PR .
H5B H 0.6554(22) 0.3880(27) 0.4108(21) 0.075 Uiso 0.50 calc PR .
H5C H 0.6606(22) 0.3088(27) 0.4724(21) 0.075 Uiso 0.50 calc PR .
C6 C 0.5000 0.1241(10) 0.4347(6) 0.061(3) Uani 1 d S .
H6A H 0.4529 0.1658(10) 0.4554(6) 0.091 Uiso 0.50 calc PR .
H6B H 0.5346 0.0881(10) 0.4689(6) 0.091 Uiso 0.50 calc PR .
H6C H 0.4741 0.0709(10) 0.4052(6) 0.091 Uiso 0.50 calc PR .
C7 C 0.6717(20) 0.1449(30) 0.3417(19) 0.040(6) Uani 0.50 d P .
H7A H 0.6471(20) 0.0874(30) 0.3147(19) 0.060 Uiso 0.50 calc PR .
H7B H 0.7106(20) 0.1145(30) 0.3753(19) 0.060 Uiso 0.50 calc PR .
H7C H 0.7055(20) 0.1937(30) 0.3136(19) 0.060 Uiso 0.50 calc PR .
C8 C 0.5000 0.2348(11) 0.2500 0.042(4) Uani 1 d S .
H8 H 0.5000 0.1591(11) 0.2500 0.016(31) Uiso 1 calc SR .

loop_
_geom_bond_atom_site_label_1
_geom_bond_atom_site_label_2
_geom_bond_distance
_geom_bond_site_symmetry_2
_geom_bond_publ_flag
Hf Hf 3.5931(9) 10_557 ?
Hf Cl1 2.576(2) . ?
Hf Cl2 2.611(2) . ?
Hf Cl3 2.341(2) . ?
Hf Cl4 2.335(3) . ?
Sn C1 2.07(4) . ?
Sn C2 2.14(3) . ?
Sn C3 2.128(14) . ?
Sn C4 2.216(3) . ?
C1 H1A 0.96 . ?
C1 H1B 0.96 . ?
C1 H1C 0.96 . ?
C2 H2A 0.96 . ?
C2 H2B 0.96 . ?
C2 H2C 0.96 . ?
C3 H3A 0.96 . ?
C3 H3B 0.96 . ?
C3 H3C 0.96 . ?
C4 C8 1.419(12) . ?
C4 Si 1.982(9) . ?
C4 H4 0.98 . ?
Si C5 1.91(3) . ?
Si C6 1.956(10) . ?
Si C7 1.87(3) . ?
C5 H5A 0.96 . ?
C5 H5B 0.96 . ?
C5 H5C 0.96 . ?
C6 H6A 0.96 . ?
C6 H6B 0.96 . ?
C6 H6C 0.96 . ?
C7 H7A 0.96 . ?
C7 H7B 0.96 . ?
C7 H7C 0.96 . ?
C8 H8 0.93 . ?
